data_4026608
loop_
_publ_author_name
'Goutam Kumar Kole'
'Geok Kheng Tan'
'Jagadese J. Vittal'

_publ_contact_author
; 
     Dr. Jagadese J. Vittal
     Department of Chemistry
     National University of Singapore
     3 Science Drive 3
     SINGAPORE 117543 
;
_publ_contact_author_email chmjjv@nus.edu.sg
_publ_contact_author_fax '(65) 6779 1691'
_publ_contact_author_phone '(65) 6516 2677'
_publ_section_title
;
 Role of Anions in the Synthesis of Cyclobutane Derivatives via [2 + 2]
 Cycloaddition Reaction in the Solid State and Their Isomerization in
 Solution
;
_journal_name_full 'Journal of Organic Chemistry'
_journal_page_first 7860
_journal_page_last 7865
_journal_paper_doi 10.1021/jo201268p
_journal_volume 76
_journal_year 2011
_chemical_formula_sum 'C8 H8 Cl N O6'
_chemical_formula_weight 249.60
_chemical_name_systematic
; 
 ? 
;
_space_group_IT_number 2
_symmetry_cell_setting triclinic
_symmetry_space_group_name_Hall '-P 1'
_symmetry_space_group_name_H-M 'P -1'
_atom_sites_solution_hydrogens geom
_atom_sites_solution_primary direct
_atom_sites_solution_secondary difmap
_audit_creation_method SHELXL-97
_cell_angle_alpha 105.6250(10)
_cell_angle_beta 100.4850(10)
_cell_angle_gamma 95.5600(10)
_cell_formula_units_Z 2
_cell_length_a 5.0430(3)
_cell_length_b 8.4238(6)
_cell_length_c 12.5243(9)
_cell_measurement_reflns_used 4724
_cell_measurement_temperature 223(2)
_cell_measurement_theta_max 27.50
_cell_measurement_theta_min 2.54
_cell_volume 497.81(6)
_computing_cell_refinement 'Bruker SMART'
_computing_data_collection 'Bruker SMART'
_computing_data_reduction 'Bruker SAINT'
_computing_molecular_graphics 'Bruker SHELXTL'
_computing_publication_material 'Bruker SHELXTL'
_computing_structure_refinement 'SHELXL-97 (Sheldrick, 1997)'
_computing_structure_solution 'SHELXS-97 (Sheldrick, 1990)'
_diffrn_ambient_temperature 223(2)
_diffrn_measured_fraction_theta_full 0.998
_diffrn_measured_fraction_theta_max 0.998
_diffrn_measurement_device_type 'CCD area detector'
_diffrn_measurement_method 'phi and omega scans'
_diffrn_radiation_monochromator graphite
_diffrn_radiation_source 'fine-focus sealed tube'
_diffrn_radiation_type MoK\a
_diffrn_radiation_wavelength 0.71073
_diffrn_reflns_av_R_equivalents 0.0209
_diffrn_reflns_av_sigmaI/netI 0.0223
_diffrn_reflns_limit_h_max 6
_diffrn_reflns_limit_h_min -6
_diffrn_reflns_limit_k_max 10
_diffrn_reflns_limit_k_min -10
_diffrn_reflns_limit_l_max 16
_diffrn_reflns_limit_l_min -16
_diffrn_reflns_number 6455
_diffrn_reflns_theta_full 27.49
_diffrn_reflns_theta_max 27.49
_diffrn_reflns_theta_min 1.73
_exptl_absorpt_coefficient_mu 0.398
_exptl_absorpt_correction_T_max 0.9765
_exptl_absorpt_correction_T_min 0.7850
_exptl_absorpt_correction_type multi-scan
_exptl_absorpt_process_details 'Sadabs, (Sheldrick 2001)'
_exptl_crystal_colour Colourless
_exptl_crystal_density_diffrn 1.665
_exptl_crystal_density_meas ?
_exptl_crystal_description Block
_exptl_crystal_F_000 256
_exptl_crystal_size_max 0.64
_exptl_crystal_size_mid 0.20
_exptl_crystal_size_min 0.06
_refine_diff_density_max 0.402
_refine_diff_density_min -0.532
_refine_diff_density_rms 0.086
_refine_ls_extinction_method none
_refine_ls_goodness_of_fit_ref 1.065
_refine_ls_hydrogen_treatment mixed
_refine_ls_matrix_type full
_refine_ls_number_parameters 150
_refine_ls_number_reflns 2283
_refine_ls_number_restraints 0
_refine_ls_restrained_S_all 1.065
_refine_ls_R_factor_all 0.0351
_refine_ls_R_factor_gt 0.0339
_refine_ls_shift/su_max 0.002
_refine_ls_shift/su_mean 0.000
_refine_ls_structure_factor_coef Fsqd
_refine_ls_weighting_details 'calc w=1/[\s^2^(Fo^2^)+(0.0544P)^2^+0.1967P] where P=(Fo^2^+2Fc^2^)/3'
_refine_ls_weighting_scheme calc
_refine_ls_wR_factor_gt 0.0936
_refine_ls_wR_factor_ref 0.0952
_reflns_number_gt 2188
_reflns_number_total 2283
_reflns_threshold_expression >2sigma(I)
_cod_data_source_file jo201268p_si_002_3.cif
_cod_data_source_block compound2
_cod_depositor_comments
;
The following automatic conversions were performed:

'_exptl_crystal_density_meas' value 'Not Measured' was changed to '?'
- the value is perceived as not measured.

Automatic conversion script
Id: cif_fix_values 3008 2015-01-20 13:52:24Z robertas 
;
_cod_database_code 4026608

loop_
_symmetry_equiv_pos_as_xyz
'x, y, z'
'-x, -y, -z'

loop_
_atom_site_label
_atom_site_type_symbol
_atom_site_fract_x
_atom_site_fract_y
_atom_site_fract_z
_atom_site_U_iso_or_equiv
_atom_site_adp_type
_atom_site_occupancy
_atom_site_symmetry_multiplicity
_atom_site_calc_flag
_atom_site_refinement_flags
O1 O 0.1265(3) 0.01270(14) 0.38652(10) 0.0404(3) Uani 1 1 d .
H1 H -0.0091 -0.0260 0.3336 0.061 Uiso 1 1 calc R
O2 O -0.0704(3) 0.24231(15) 0.41135(11) 0.0447(3) Uani 1 1 d .
N1 N 0.9884(3) 0.67347(16) 0.87700(11) 0.0300(3) Uani 1 1 d .
H1N H 1.101(5) 0.723(3) 0.938(2) 0.052(6) Uiso 1 1 d .
C1 C 0.1138(3) 0.17094(18) 0.43864(12) 0.0277(3) Uani 1 1 d .
C2 C 0.3522(3) 0.24724(18) 0.53380(12) 0.0276(3) Uani 1 1 d .
H2 H 0.4845 0.1825 0.5531 0.033 Uiso 1 1 calc R
C3 C 0.3789(3) 0.40673(17) 0.59162(11) 0.0253(3) Uani 1 1 d .
H3 H 0.2451 0.4676 0.5678 0.030 Uiso 1 1 calc R
C4 C 1.0002(3) 0.51224(19) 0.83028(13) 0.0309(3) Uani 1 1 d .
H4 H 1.1399 0.4617 0.8621 0.037 Uiso 1 1 calc R
C5 C 0.8078(3) 0.42095(17) 0.73577(13) 0.0287(3) Uani 1 1 d .
H5 H 0.8160 0.3079 0.7021 0.034 Uiso 1 1 calc R
C6 C 0.5992(3) 0.49696(16) 0.68965(11) 0.0228(3) Uani 1 1 d .
C7 C 0.5970(3) 0.66567(17) 0.74159(12) 0.0264(3) Uani 1 1 d .
H7 H 0.4603 0.7202 0.7120 0.032 Uiso 1 1 calc R
C8 C 0.7949(3) 0.75199(18) 0.83612(13) 0.0294(3) Uani 1 1 d .
H8 H 0.7938 0.8654 0.8716 0.035 Uiso 1 1 calc R
Cl1 Cl 1.56147(6) 0.84580(4) 1.12258(3) 0.02521(13) Uani 1 1 d .
O3 O 1.7008(3) 0.99503(16) 1.11279(13) 0.0485(3) Uani 1 1 d .
O4 O 1.6793(2) 0.82022(15) 1.22920(9) 0.0380(3) Uani 1 1 d .
O5 O 1.5829(3) 0.70382(17) 1.03238(11) 0.0507(3) Uani 1 1 d .
O6 O 1.2761(2) 0.85672(16) 1.11528(12) 0.0414(3) Uani 1 1 d .

loop_
_atom_site_aniso_label
_atom_site_aniso_U_11
_atom_site_aniso_U_22
_atom_site_aniso_U_33
_atom_site_aniso_U_23
_atom_site_aniso_U_13
_atom_site_aniso_U_12
O1 0.0410(7) 0.0276(6) 0.0356(6) -0.0041(5) -0.0143(5) 0.0066(5)
O2 0.0399(7) 0.0342(6) 0.0446(7) 0.0012(5) -0.0161(5) 0.0104(5)
N1 0.0254(6) 0.0274(6) 0.0283(6) 0.0035(5) -0.0063(5) -0.0016(5)
C1 0.0277(7) 0.0252(7) 0.0246(7) 0.0040(5) -0.0024(5) 0.0023(5)
C2 0.0257(7) 0.0262(7) 0.0264(7) 0.0059(5) -0.0030(5) 0.0044(5)
C3 0.0228(6) 0.0256(7) 0.0240(6) 0.0065(5) -0.0020(5) 0.0023(5)
C4 0.0250(7) 0.0281(7) 0.0356(8) 0.0103(6) -0.0046(6) 0.0037(5)
C5 0.0272(7) 0.0209(6) 0.0332(7) 0.0049(5) -0.0011(6) 0.0037(5)
C6 0.0219(6) 0.0219(6) 0.0221(6) 0.0059(5) 0.0010(5) 0.0008(5)
C7 0.0254(6) 0.0226(6) 0.0288(7) 0.0073(5) -0.0002(5) 0.0048(5)
C8 0.0289(7) 0.0210(6) 0.0321(7) 0.0025(5) -0.0002(6) 0.0015(5)
Cl1 0.02252(19) 0.02350(19) 0.02548(19) 0.00732(13) -0.00374(12) 0.00042(12)
O3 0.0373(7) 0.0429(7) 0.0650(9) 0.0324(6) -0.0062(6) -0.0096(5)
O4 0.0392(6) 0.0396(6) 0.0284(6) 0.0132(5) -0.0100(5) -0.0029(5)
O5 0.0600(8) 0.0469(8) 0.0349(7) -0.0030(6) 0.0049(6) 0.0129(6)
O6 0.0244(6) 0.0436(7) 0.0553(7) 0.0176(6) 0.0012(5) 0.0066(5)

loop_
_atom_type_symbol
_atom_type_description
_atom_type_scat_dispersion_real
_atom_type_scat_dispersion_imag
_atom_type_scat_source
C C 0.0033 0.0016 'International Tables Vol C Tables 4.2.6.8 and 6.1.1.4'
H H 0.0000 0.0000 'International Tables Vol C Tables 4.2.6.8 and 6.1.1.4'
N N 0.0061 0.0033 'International Tables Vol C Tables 4.2.6.8 and 6.1.1.4'
O O 0.0106 0.0060 'International Tables Vol C Tables 4.2.6.8 and 6.1.1.4'
Cl Cl 0.1484 0.1585 'International Tables Vol C Tables 4.2.6.8 and 6.1.1.4'

loop_
_geom_angle_atom_site_label_1
_geom_angle_atom_site_label_2
_geom_angle_atom_site_label_3
_geom_angle
C8 N1 C4 122.96(13)
O2 C1 O1 123.61(13)
O2 C1 C2 124.46(13)
O1 C1 C2 111.93(12)
C3 C2 C1 119.94(13)
C2 C3 C6 125.76(13)
N1 C4 C5 119.76(13)
C4 C5 C6 119.66(13)
C7 C6 C5 118.21(12)
C7 C6 C3 118.61(12)
C5 C6 C3 123.16(12)
C8 C7 C6 119.96(13)
N1 C8 C7 119.45(13)
O3 Cl1 O5 110.93(9)
O3 Cl1 O6 110.01(8)
O5 Cl1 O6 107.62(8)
O3 Cl1 O4 109.68(7)
O5 Cl1 O4 108.48(8)
O6 Cl1 O4 110.09(8)

loop_
_geom_bond_atom_site_label_1
_geom_bond_atom_site_label_2
_geom_bond_distance
O1 C1 1.3305(17)
O2 C1 1.2018(18)
N1 C8 1.3330(19)
N1 C4 1.338(2)
C1 C2 1.4818(19)
C2 C3 1.324(2)
C3 C6 1.4686(18)
C4 C5 1.372(2)
C5 C6 1.3994(19)
C6 C7 1.3967(19)
C7 C8 1.376(2)
Cl1 O3 1.4256(12)
Cl1 O5 1.4353(13)
Cl1 O6 1.4388(12)
Cl1 O4 1.4400(11)

loop_
_geom_hbond_atom_site_label_D
_geom_hbond_atom_site_label_H
_geom_hbond_atom_site_label_A
_geom_hbond_distance_DH
_geom_hbond_distance_HA
_geom_hbond_distance_DA
_geom_hbond_angle_DHA
_geom_hbond_site_symmetry_A
O1 H1 O4 0.83 1.95 2.7478(15) 160.9 1_344
N1 H1N O6 0.84(3) 2.18(3) 2.9837(19) 162(2) .
N1 H1N O5 0.84(3) 2.54(2) 3.2095(19) 137(2) .

loop_
_cod_related_entry_id
_cod_related_entry_database
_cod_related_entry_code
1 ChemSpider 30659406
